data_7014503
loop_
_publ_author_name
'Bi, Yanfeng'
'Liao, Wuping'
'Wang, Xiaofei'
'Wang, Xinwu'
'Zhang, Hongjie'

_publ_section_title
;
 Mn(4)-hinged bithiacalix[4]arenes accommodating fullerenes.
;
_journal_issue 9
_journal_name_full 'Dalton transactions (Cambridge, England : 2003)'
_journal_page_first 1849
_journal_page_last 1851
_journal_paper_doi 10.1039/c0dt00913j
_journal_volume 40
_journal_year 2011
_chemical_formula_moiety Mn4(C48H56O4S4)2
_chemical_formula_sum 'C96 H56 Mn4 O8 S8'
_chemical_formula_weight 1813.65
_chemical_name_common Mn4(C48H28O4S4)2
_chemical_name_systematic ?
_space_group_IT_number 14
_symmetry_cell_setting monoclinic
_symmetry_space_group_name_Hall '-P 2ybc'
_symmetry_space_group_name_H-M 'P 1 21/c 1'
_atom_sites_solution_hydrogens geom
_atom_sites_solution_primary direct
_atom_sites_solution_secondary difmap
_audit_creation_method SHELXL-97
_cell_angle_alpha 90.00
_cell_angle_beta 99.0050(10)
_cell_angle_gamma 90.00
_cell_formula_units_Z 4
_cell_length_a 15.1007(8)
_cell_length_b 21.8774(11)
_cell_length_c 23.9036(12)
_cell_measurement_reflns_used 8766
_cell_measurement_temperature 173(2)
_cell_measurement_theta_max 25.9644
_cell_measurement_theta_min 2.3889
_cell_volume 7799.6(7)
_computing_cell_refinement 'Bruker SAINT'
_computing_data_collection 'Bruker APEX2'
_computing_data_reduction 'Bruker SAINT'
_computing_molecular_graphics 'Bruker SHELXTL'
_computing_publication_material 'Bruker SHELXTL'
_computing_structure_refinement 'SHELXL-97 (Sheldrick, 2008)'
_computing_structure_solution 'SHELXS-97 (Sheldrick, 2008)'
_diffrn_ambient_temperature 173(2)
_diffrn_measured_fraction_theta_full 1.000
_diffrn_measured_fraction_theta_max 1.000
_diffrn_measurement_device_type 'Bruker APEX-II CCD'
_diffrn_measurement_method '\f and \w scans'
_diffrn_radiation_monochromator graphite
_diffrn_radiation_source 'fine-focus sealed tube'
_diffrn_radiation_type MoK\a
_diffrn_radiation_wavelength 0.71073
_diffrn_reflns_av_R_equivalents 0.0704
_diffrn_reflns_av_sigmaI/netI 0.0863
_diffrn_reflns_limit_h_max 17
_diffrn_reflns_limit_h_min -15
_diffrn_reflns_limit_k_max 26
_diffrn_reflns_limit_k_min -25
_diffrn_reflns_limit_l_max 28
_diffrn_reflns_limit_l_min -26
_diffrn_reflns_number 39674
_diffrn_reflns_theta_full 25.00
_diffrn_reflns_theta_max 25.00
_diffrn_reflns_theta_min 1.27
_exptl_absorpt_coefficient_mu 0.910
_exptl_absorpt_correction_T_max 0.9308
_exptl_absorpt_correction_T_min 0.8045
_exptl_absorpt_correction_type empirical
_exptl_absorpt_process_details 'SADABS, Sheldrick, 1996'
_exptl_crystal_colour orange
_exptl_crystal_density_diffrn 1.545
_exptl_crystal_density_method 'not measured'
_exptl_crystal_description sheet
_exptl_crystal_F_000 3696
_exptl_crystal_size_max 0.25
_exptl_crystal_size_mid 0.21
_exptl_crystal_size_min 0.08
_refine_diff_density_max 1.125
_refine_diff_density_min -0.490
_refine_diff_density_rms 0.089
_refine_ls_extinction_method none
_refine_ls_goodness_of_fit_ref 1.015
_refine_ls_hydrogen_treatment constr
_refine_ls_matrix_type full
_refine_ls_number_parameters 1045
_refine_ls_number_reflns 13720
_refine_ls_number_restraints 0
_refine_ls_restrained_S_all 1.015
_refine_ls_R_factor_all 0.1031
_refine_ls_R_factor_gt 0.0517
_refine_ls_shift/su_max 0.000
_refine_ls_shift/su_mean 0.000
_refine_ls_structure_factor_coef Fsqd
_refine_ls_weighting_details 'calc w=1/[\s^2^(Fo^2^)+(0.0567P)^2^+0.0000P] where P=(Fo^2^+2Fc^2^)/3'
_refine_ls_weighting_scheme calc
_refine_ls_wR_factor_gt 0.1137
_refine_ls_wR_factor_ref 0.1326
_reflns_number_gt 8381
_reflns_number_total 13720
_reflns_threshold_expression >2sigma(I)
_cod_data_source_file C0DT00913J.TXT
_cod_data_source_block compound_746728
_cod_depositor_comments
;
The following automatic conversions were performed:
'_symmetry_cell_setting' value 'Monoclinic' changed to 'monoclinic'
according to '/home/saulius/struct/CIF-dictionaries/cif_core.dic'
dictionary named 'cif_core.dic' version 2.4.1 from 2010-06-29.

Automatic conversion script
Id: cif_fix_enum 1555 2011-01-17 13:19:09Z saulius 
;
_cod_original_sg_symbol_H-M P2(1)/c
_cod_database_code 7014503

loop_
_symmetry_equiv_pos_as_xyz
'x, y, z'
'-x, y+1/2, -z+1/2'
'-x, -y, -z'
'x, -y-1/2, z-1/2'

loop_
_atom_site_label
_atom_site_type_symbol
_atom_site_fract_x
_atom_site_fract_y
_atom_site_fract_z
_atom_site_U_iso_or_equiv
_atom_site_adp_type
_atom_site_occupancy
_atom_site_symmetry_multiplicity
_atom_site_calc_flag
_atom_site_refinement_flags
_atom_site_disorder_assembly
_atom_site_disorder_group
Mn1 Mn 0.29765(4) 0.20522(3) 0.27284(3) 0.02529(18) Uani 1 1 d . . .
Mn2 Mn 0.24261(4) 0.08724(3) 0.34713(3) 0.02445(18) Uani 1 1 d . . .
Mn3 Mn 0.21376(4) 0.00272(3) 0.23057(3) 0.02520(18) Uani 1 1 d . . .
Mn4 Mn 0.26866(4) 0.12156(3) 0.15726(3) 0.02508(18) Uani 1 1 d . . .
S1 S 0.09216(8) 0.10695(5) 0.39389(5) 0.0272(3) Uani 1 1 d . . .
S2 S 0.04366(8) -0.03537(5) 0.20170(5) 0.0277(3) Uani 1 1 d . . .
S3 S 0.13115(8) 0.16249(5) 0.07794(5) 0.0276(3) Uani 1 1 d . . .
S4 S 0.19277(8) 0.30248(5) 0.27294(5) 0.0271(3) Uani 1 1 d . . .
S5 S 0.37399(8) 0.04867(5) 0.42753(5) 0.0272(3) Uani 1 1 d . . .
S6 S 0.32804(7) -0.09277(5) 0.23446(5) 0.0265(3) Uani 1 1 d . . .
S7 S 0.42528(8) 0.10538(5) 0.11312(5) 0.0263(3) Uani 1 1 d . . .
S8 S 0.46046(8) 0.24724(5) 0.30495(5) 0.0262(3) Uani 1 1 d . . .
O1 O 0.20929(19) 0.17912(13) 0.32838(12) 0.0285(8) Uani 1 1 d . . .
O2 O 0.13773(18) 0.05477(14) 0.28407(12) 0.0293(8) Uani 1 1 d . . .
O3 O 0.16459(19) 0.05659(13) 0.15874(12) 0.0278(7) Uani 1 1 d . . .
O4 O 0.19619(19) 0.18732(13) 0.20151(12) 0.0271(7) Uani 1 1 d . . .
O5 O 0.36172(18) 0.13166(13) 0.32605(12) 0.0261(7) Uani 1 1 d . . .
O6 O 0.28430(19) 0.00354(13) 0.31448(12) 0.0280(7) Uani 1 1 d . . .
O7 O 0.32808(18) 0.03964(13) 0.19765(13) 0.0280(7) Uani 1 1 d . . .
O8 O 0.36425(18) 0.17820(13) 0.20490(12) 0.0273(7) Uani 1 1 d . . .
C1 C 0.1387(3) 0.2097(2) 0.33857(19) 0.0248(11) Uani 1 1 d . . .
C2 C 0.1219(3) 0.2699(2) 0.31851(18) 0.0232(10) Uani 1 1 d . . .
C3 C 0.0541(3) 0.3038(2) 0.33541(19) 0.0280(11) Uani 1 1 d . . .
H3A H 0.0465 0.3451 0.3231 0.034 Uiso 1 1 calc R . .
C4 C -0.0036(3) 0.2801(2) 0.3699(2) 0.0298(11) Uani 1 1 d . . .
C5 C 0.0084(3) 0.2197(2) 0.38657(19) 0.0288(11) Uani 1 1 d . . .
H5A H -0.0319 0.2017 0.4086 0.035 Uiso 1 1 calc R . .
C6 C 0.0782(3) 0.1847(2) 0.37186(19) 0.0262(11) Uani 1 1 d . . .
C7 C 0.0562(3) 0.0427(2) 0.29284(19) 0.0264(11) Uani 1 1 d . . .
C8 C 0.0203(3) 0.0674(2) 0.33923(19) 0.0265(11) Uani 1 1 d . . .
C9 C -0.0697(3) 0.0593(2) 0.3435(2) 0.0299(11) Uani 1 1 d . . .
H9A H -0.0927 0.0776 0.3743 0.036 Uiso 1 1 calc R . .
C10 C -0.1271(3) 0.0256(2) 0.3042(2) 0.0341(12) Uani 1 1 d . . .
C11 C -0.0895(3) -0.0043(2) 0.2625(2) 0.0300(11) Uani 1 1 d . . .
H11A H -0.1258 -0.0309 0.2371 0.036 Uiso 1 1 calc R . .
C12 C -0.0009(3) 0.0035(2) 0.25692(19) 0.0263(11) Uani 1 1 d . . .
C13 C 0.0804(3) 0.0611(2) 0.13366(19) 0.0256(11) Uani 1 1 d . . .
C14 C 0.0157(3) 0.0190(2) 0.14561(19) 0.0259(11) Uani 1 1 d . . .
C15 C -0.0708(3) 0.0206(2) 0.11697(19) 0.0302(11) Uani 1 1 d . . .
H15A H -0.1120 -0.0100 0.1245 0.036 Uiso 1 1 calc R . .
C16 C -0.0997(3) 0.0660(2) 0.0772(2) 0.0315(12) Uani 1 1 d . . .
C17 C -0.0365(3) 0.1092(2) 0.06687(18) 0.0281(11) Uani 1 1 d . . .
H17A H -0.0540 0.1412 0.0406 0.034 Uiso 1 1 calc R . .
C18 C 0.0514(3) 0.1066(2) 0.09410(19) 0.0283(11) Uani 1 1 d . . .
C19 C 0.1474(3) 0.2323(2) 0.1750(2) 0.0271(11) Uani 1 1 d . . .
C20 C 0.1075(3) 0.2277(2) 0.11861(19) 0.0268(11) Uani 1 1 d . . .
C21 C 0.0551(3) 0.2747(2) 0.0916(2) 0.0298(11) Uani 1 1 d . . .
H21A H 0.0296 0.2703 0.0529 0.036 Uiso 1 1 calc R . .
C22 C 0.0396(3) 0.3279(2) 0.1204(2) 0.0295(11) Uani 1 1 d . . .
C23 C 0.0797(3) 0.3333(2) 0.17607(19) 0.0275(11) Uani 1 1 d . . .
H23A H 0.0697 0.3695 0.1962 0.033 Uiso 1 1 calc R . .
C24 C 0.1340(3) 0.2883(2) 0.20379(18) 0.0227(10) Uani 1 1 d . . .
C25 C 0.4291(3) 0.1447(2) 0.36594(19) 0.0229(10) Uani 1 1 d . . .
C26 C 0.4866(3) 0.1944(2) 0.36167(19) 0.0252(11) Uani 1 1 d . . .
C27 C 0.5596(3) 0.2065(2) 0.40336(19) 0.0285(11) Uani 1 1 d . . .
H27A H 0.5978 0.2399 0.3984 0.034 Uiso 1 1 calc R . .
C28 C 0.5782(3) 0.1711(2) 0.4518(2) 0.0312(12) Uani 1 1 d . . .
C29 C 0.5202(3) 0.1228(2) 0.45769(19) 0.0307(12) Uani 1 1 d . . .
H29A H 0.5303 0.0984 0.4910 0.037 Uiso 1 1 calc R . .
C30 C 0.4481(3) 0.1096(2) 0.41609(19) 0.0238(10) Uani 1 1 d . . .
C31 C 0.3581(3) -0.0261(2) 0.33367(19) 0.0241(11) Uani 1 1 d . . .
C32 C 0.4101(3) -0.0115(2) 0.38548(19) 0.0268(11) Uani 1 1 d . . .
C33 C 0.4876(3) -0.0438(2) 0.4066(2) 0.0293(11) Uani 1 1 d . . .
H33A H 0.5222 -0.0319 0.4416 0.035 Uiso 1 1 calc R . .
C34 C 0.5152(3) -0.0940(2) 0.3767(2) 0.0316(12) Uani 1 1 d . . .
C35 C 0.4633(3) -0.1092(2) 0.3254(2) 0.0307(12) Uani 1 1 d . . .
H35A H 0.4795 -0.1438 0.3053 0.037 Uiso 1 1 calc R . .
C36 C 0.3882(3) -0.0754(2) 0.30262(19) 0.0251(11) Uani 1 1 d . . .
C37 C 0.3864(3) 0.0055(2) 0.17639(18) 0.0238(10) Uani 1 1 d . . .
C38 C 0.3977(3) -0.0575(2) 0.18963(18) 0.0243(10) Uani 1 1 d . . .
C39 C 0.4594(3) -0.0928(2) 0.16772(19) 0.0275(11) Uani 1 1 d . . .
H39A H 0.4636 -0.1351 0.1768 0.033 Uiso 1 1 calc R . .
C40 C 0.5160(3) -0.0686(2) 0.13258(19) 0.0287(11) Uani 1 1 d . . .
C41 C 0.5062(3) -0.0066(2) 0.11901(19) 0.0276(11) Uani 1 1 d . . .
H41A H 0.5446 0.0116 0.0958 0.033 Uiso 1 1 calc R . .
C42 C 0.4418(3) 0.0288(2) 0.13878(18) 0.0252(11) Uani 1 1 d . . .
C43 C 0.4515(3) 0.17866(19) 0.20708(19) 0.0237(10) Uani 1 1 d . . .
C44 C 0.4941(3) 0.14855(19) 0.16691(18) 0.0241(11) Uani 1 1 d . . .
C45 C 0.5872(3) 0.1524(2) 0.16801(19) 0.0273(11) Uani 1 1 d . . .
H45A H 0.6135 0.1317 0.1398 0.033 Uiso 1 1 calc R . .
C46 C 0.6419(3) 0.1858(2) 0.2096(2) 0.0289(11) Uani 1 1 d . . .
C47 C 0.5999(3) 0.2150(2) 0.25065(19) 0.0283(11) Uani 1 1 d . . .
H47A H 0.6351 0.2381 0.2796 0.034 Uiso 1 1 calc R . .
C48 C 0.5078(3) 0.21088(19) 0.24978(18) 0.0238(10) Uani 1 1 d . . .
C49 C -0.0767(3) 0.3182(2) 0.38559(19) 0.0302(11) Uani 1 1 d . . .
C50 C -0.0595(3) 0.3763(2) 0.4078(2) 0.0372(13) Uani 1 1 d . . .
H50A H 0.0005 0.3908 0.4155 0.045 Uiso 1 1 calc R . .
C51 C -0.1292(4) 0.4135(2) 0.4190(2) 0.0400(13) Uani 1 1 d . . .
H51A H -0.1170 0.4535 0.4335 0.048 Uiso 1 1 calc R . .
C52 C -0.2147(4) 0.3926(2) 0.4094(2) 0.0414(14) Uani 1 1 d . . .
H52A H -0.2623 0.4182 0.4169 0.050 Uiso 1 1 calc R . .
C53 C -0.2330(3) 0.3345(3) 0.3886(2) 0.0446(14) Uani 1 1 d . . .
H53A H -0.2930 0.3200 0.3823 0.054 Uiso 1 1 calc R . .
C54 C -0.1643(3) 0.2974(2) 0.3768(2) 0.0396(13) Uani 1 1 d . . .
H54A H -0.1773 0.2574 0.3625 0.047 Uiso 1 1 calc R . .
C55 C -0.2250(3) 0.0238(2) 0.3049(2) 0.0375(13) Uani 1 1 d . . .
C56 C -0.2676(4) 0.0676(3) 0.3295(3) 0.073(2) Uani 1 1 d . . .
H56A H -0.2332 0.0990 0.3499 0.088 Uiso 1 1 calc R . .
C57 C -0.3599(4) 0.0685(3) 0.3261(4) 0.085(2) Uani 1 1 d . . .
H57A H -0.3873 0.1004 0.3444 0.103 Uiso 1 1 calc R . .
C58 C -0.4105(4) 0.0260(3) 0.2980(3) 0.0644(19) Uani 1 1 d . . .
H58A H -0.4740 0.0286 0.2934 0.077 Uiso 1 1 calc R . .
C59 C -0.3687(4) -0.0234(4) 0.2750(3) 0.100(3) Uani 1 1 d . . .
H59A H -0.4038 -0.0557 0.2566 0.120 Uiso 1 1 calc R . .
C60 C -0.2768(4) -0.0247(4) 0.2792(3) 0.076(2) Uani 1 1 d . . .
H60A H -0.2484 -0.0586 0.2646 0.091 Uiso 1 1 calc R . .
C61 C -0.1949(3) 0.0689(2) 0.05159(19) 0.0341(12) Uani 1 1 d . . .
C62 C -0.2394(3) 0.0163(3) 0.0302(2) 0.0432(14) Uani 1 1 d . . .
H62A H -0.2079 -0.0213 0.0305 0.052 Uiso 1 1 calc R . .
C63 C -0.3309(4) 0.0187(3) 0.0081(2) 0.0487(15) Uani 1 1 d . . .
H63A H -0.3617 -0.0174 -0.0061 0.058 Uiso 1 1 calc R . .
C64 C -0.3755(4) 0.0726(3) 0.0069(2) 0.0564(17) Uani 1 1 d . . .
H64A H -0.4377 0.0738 -0.0079 0.068 Uiso 1 1 calc R . .
C65 C -0.3323(3) 0.1258(3) 0.0268(2) 0.0478(15) Uani 1 1 d . . .
H65A H -0.3641 0.1634 0.0253 0.057 Uiso 1 1 calc R . .
C66 C -0.2415(3) 0.1235(3) 0.0489(2) 0.0424(14) Uani 1 1 d . . .
H66A H -0.2111 0.1600 0.0623 0.051 Uiso 1 1 calc R . .
C67 C -0.0195(3) 0.3769(2) 0.0918(2) 0.0349(12) Uani 1 1 d . . .
C68 C -0.0159(3) 0.3949(2) 0.0368(2) 0.0413(13) Uani 1 1 d . . .
H68A H 0.0275 0.3769 0.0170 0.050 Uiso 1 1 calc R . .
C69 C -0.0732(4) 0.4380(3) 0.0101(2) 0.0529(16) Uani 1 1 d . . .
H69A H -0.0683 0.4506 -0.0273 0.063 Uiso 1 1 calc R . .
C70 C -0.1384(4) 0.4631(2) 0.0380(3) 0.0541(16) Uani 1 1 d . . .
H70A H -0.1794 0.4922 0.0192 0.065 Uiso 1 1 calc R . .
C71 C -0.1440(4) 0.4460(2) 0.0933(2) 0.0447(14) Uani 1 1 d . . .
H71A H -0.1887 0.4631 0.1126 0.054 Uiso 1 1 calc R . .
C72 C -0.0835(3) 0.4038(2) 0.1197(2) 0.0378(13) Uani 1 1 d . . .
H72A H -0.0857 0.3930 0.1580 0.045 Uiso 1 1 calc R . .
C73 C 0.5962(3) -0.1293(2) 0.4023(2) 0.0378(13) Uani 1 1 d . . .
C74 C 0.6712(3) -0.0997(3) 0.4301(2) 0.0499(15) Uani 1 1 d . . .
H74A H 0.6731 -0.0563 0.4306 0.060 Uiso 1 1 calc R . .
C75 C 0.7439(4) -0.1329(3) 0.4572(3) 0.0597(17) Uani 1 1 d . . .
H75A H 0.7952 -0.1122 0.4764 0.072 Uiso 1 1 calc R . .
C76 C 0.7415(4) -0.1953(3) 0.4564(3) 0.0615(18) Uani 1 1 d . . .
H76A H 0.7910 -0.2180 0.4754 0.074 Uiso 1 1 calc R . .
C77 C 0.6674(4) -0.2259(3) 0.4281(2) 0.0559(17) Uani 1 1 d . . .
H77A H 0.6662 -0.2693 0.4272 0.067 Uiso 1 1 calc R . .
C78 C 0.5956(4) -0.1928(2) 0.4011(2) 0.0465(14) Uani 1 1 d . . .
H78A H 0.5450 -0.2136 0.3814 0.056 Uiso 1 1 calc R . .
C79 C 0.5854(3) -0.1069(2) 0.11050(19) 0.0284(11) Uani 1 1 d . . .
C80 C 0.5613(3) -0.1613(2) 0.0832(2) 0.0393(13) Uani 1 1 d . . .
H80A H 0.5004 -0.1741 0.0779 0.047 Uiso 1 1 calc R . .
C81 C 0.6252(4) -0.1974(2) 0.0635(2) 0.0493(15) Uani 1 1 d . . .
H81A H 0.6079 -0.2346 0.0444 0.059 Uiso 1 1 calc R . .
C82 C 0.7133(4) -0.1796(3) 0.0715(2) 0.0491(15) Uani 1 1 d . . .
H82A H 0.7572 -0.2049 0.0587 0.059 Uiso 1 1 calc R . .
C83 C 0.7376(4) -0.1259(2) 0.0976(2) 0.0449(14) Uani 1 1 d . . .
H83A H 0.7983 -0.1130 0.1021 0.054 Uiso 1 1 calc R . .
C84 C 0.6741(3) -0.0896(2) 0.1180(2) 0.0383(13) Uani 1 1 d . . .
H84A H 0.6921 -0.0526 0.1373 0.046 Uiso 1 1 calc R . .
C85 C 0.7406(3) 0.1908(2) 0.21260(19) 0.0287(11) Uani 1 1 d . . .
C86 C 0.7928(3) 0.1430(2) 0.1981(2) 0.0369(13) Uani 1 1 d . . .
H86A H 0.7648 0.1057 0.1849 0.044 Uiso 1 1 calc R . .
C87 C 0.8853(3) 0.1486(2) 0.2026(2) 0.0394(13) Uani 1 1 d . . .
H87A H 0.9200 0.1150 0.1931 0.047 Uiso 1 1 calc R . .
C88 C 0.9259(3) 0.2016(3) 0.2205(2) 0.0428(14) Uani 1 1 d . . .
H88A H 0.9892 0.2051 0.2237 0.051 Uiso 1 1 calc R . .
C89 C 0.8757(3) 0.2515(3) 0.2343(2) 0.0437(14) Uani 1 1 d . . .
H89A H 0.9043 0.2892 0.2458 0.052 Uiso 1 1 calc R . .
C90 C 0.7844(3) 0.2455(2) 0.2310(2) 0.0369(13) Uani 1 1 d . . .
H90A H 0.7503 0.2789 0.2415 0.044 Uiso 1 1 calc R . .
C91 C 0.6551(3) 0.1853(2) 0.4967(2) 0.0350(12) Uani 1 1 d . . .
C92 C 0.7375(3) 0.2041(2) 0.4827(2) 0.0457(14) Uani 1 1 d . . .
H92A H 0.7456 0.2057 0.4441 0.055 Uiso 1 1 calc R . .
C93 C 0.8068(4) 0.2204(3) 0.5244(3) 0.0593(17) Uani 1 1 d . . .
H93A H 0.8621 0.2337 0.5143 0.071 Uiso 1 1 calc R . .
C94 C 0.7969(4) 0.2178(3) 0.5809(3) 0.0594(18) Uani 1 1 d . . .
H94A H 0.8450 0.2285 0.6098 0.071 Uiso 1 1 calc R . .
C95 C 0.7157(4) 0.1991(3) 0.5943(2) 0.0543(16) Uani 1 1 d . . .
H95A H 0.7080 0.1973 0.6330 0.065 Uiso 1 1 calc R . .
C96 C 0.6459(4) 0.1831(2) 0.5531(2) 0.0496(15) Uani 1 1 d . . .
H96A H 0.5905 0.1705 0.5636 0.060 Uiso 1 1 calc R . .

loop_
_atom_site_aniso_label
_atom_site_aniso_U_11
_atom_site_aniso_U_22
_atom_site_aniso_U_33
_atom_site_aniso_U_23
_atom_site_aniso_U_13
_atom_site_aniso_U_12
Mn1 0.0185(4) 0.0276(4) 0.0303(4) -0.0002(3) 0.0054(3) 0.0008(3)
Mn2 0.0197(4) 0.0227(4) 0.0312(4) -0.0009(3) 0.0045(3) 0.0003(3)
Mn3 0.0199(4) 0.0261(4) 0.0300(4) -0.0008(3) 0.0050(3) 0.0003(3)
Mn4 0.0198(4) 0.0232(4) 0.0324(4) -0.0005(3) 0.0047(3) 0.0005(3)
S1 0.0271(6) 0.0267(7) 0.0285(7) 0.0007(5) 0.0060(5) -0.0003(5)
S2 0.0255(6) 0.0250(7) 0.0324(7) -0.0010(6) 0.0040(5) -0.0020(5)
S3 0.0268(6) 0.0272(7) 0.0298(7) -0.0012(6) 0.0073(5) -0.0016(5)
S4 0.0268(6) 0.0246(7) 0.0302(7) -0.0012(5) 0.0053(5) -0.0022(5)
S5 0.0273(6) 0.0251(7) 0.0297(7) 0.0008(5) 0.0062(5) -0.0018(5)
S6 0.0264(6) 0.0221(6) 0.0320(7) -0.0009(5) 0.0079(5) -0.0028(5)
S7 0.0267(6) 0.0230(6) 0.0291(7) 0.0011(5) 0.0043(5) 0.0003(5)
S8 0.0261(6) 0.0220(6) 0.0309(7) -0.0004(5) 0.0058(5) -0.0021(5)
O1 0.0254(17) 0.0257(18) 0.037(2) 0.0036(15) 0.0127(14) 0.0075(14)
O2 0.0164(16) 0.036(2) 0.0353(19) -0.0065(16) 0.0045(14) -0.0021(14)
O3 0.0208(17) 0.0272(18) 0.0336(19) 0.0009(15) -0.0007(14) -0.0021(14)
O4 0.0232(17) 0.0256(18) 0.0324(19) -0.0025(15) 0.0041(14) 0.0028(14)
O5 0.0190(16) 0.0281(18) 0.0302(18) 0.0029(15) 0.0010(14) -0.0025(14)
O6 0.0261(17) 0.0255(18) 0.0310(19) -0.0018(15) 0.0007(14) 0.0029(15)
O7 0.0202(17) 0.0277(18) 0.038(2) 0.0016(15) 0.0107(14) 0.0042(14)
O8 0.0157(16) 0.0325(19) 0.0348(19) -0.0059(15) 0.0071(14) -0.0036(14)
C1 0.019(2) 0.026(3) 0.030(3) -0.009(2) 0.005(2) -0.002(2)
C2 0.019(2) 0.023(3) 0.028(3) -0.001(2) 0.004(2) 0.003(2)
C3 0.026(3) 0.024(3) 0.033(3) 0.000(2) 0.000(2) 0.005(2)
C4 0.023(3) 0.033(3) 0.032(3) -0.007(2) 0.004(2) 0.003(2)
C5 0.024(3) 0.036(3) 0.028(3) 0.000(2) 0.009(2) 0.004(2)
C6 0.025(3) 0.023(3) 0.030(3) -0.001(2) 0.004(2) -0.002(2)
C7 0.019(2) 0.027(3) 0.035(3) 0.007(2) 0.009(2) 0.003(2)
C8 0.028(3) 0.023(3) 0.028(3) 0.000(2) 0.002(2) 0.001(2)
C9 0.026(3) 0.033(3) 0.033(3) 0.003(2) 0.012(2) 0.003(2)
C10 0.025(3) 0.032(3) 0.046(3) 0.006(3) 0.007(2) -0.003(2)
C11 0.022(2) 0.032(3) 0.035(3) 0.006(2) 0.001(2) -0.005(2)
C12 0.024(3) 0.026(3) 0.028(3) 0.003(2) 0.002(2) 0.002(2)
C13 0.024(3) 0.023(3) 0.030(3) -0.007(2) 0.002(2) 0.000(2)
C14 0.025(3) 0.026(3) 0.026(3) -0.001(2) 0.003(2) -0.002(2)
C15 0.032(3) 0.027(3) 0.032(3) -0.002(2) 0.007(2) -0.006(2)
C16 0.026(3) 0.037(3) 0.030(3) -0.001(2) 0.000(2) 0.000(2)
C17 0.030(3) 0.030(3) 0.024(3) -0.001(2) 0.002(2) 0.000(2)
C18 0.027(3) 0.030(3) 0.028(3) -0.006(2) 0.005(2) -0.001(2)
C19 0.017(2) 0.025(3) 0.041(3) -0.001(2) 0.007(2) 0.002(2)
C20 0.025(3) 0.029(3) 0.028(3) -0.002(2) 0.008(2) -0.001(2)
C21 0.026(3) 0.033(3) 0.031(3) 0.000(2) 0.006(2) -0.001(2)
C22 0.026(3) 0.030(3) 0.033(3) 0.009(2) 0.006(2) 0.003(2)
C23 0.025(3) 0.028(3) 0.030(3) 0.001(2) 0.008(2) 0.002(2)
C24 0.017(2) 0.024(3) 0.027(3) 0.003(2) 0.0044(19) -0.0013(19)
C25 0.018(2) 0.023(3) 0.028(3) -0.003(2) 0.002(2) 0.002(2)
C26 0.023(2) 0.024(3) 0.030(3) 0.001(2) 0.006(2) 0.003(2)
C27 0.030(3) 0.024(3) 0.030(3) -0.005(2) 0.001(2) -0.006(2)
C28 0.025(3) 0.033(3) 0.034(3) -0.005(2) 0.001(2) 0.001(2)
C29 0.033(3) 0.032(3) 0.025(3) 0.004(2) -0.002(2) 0.002(2)
C30 0.020(2) 0.025(3) 0.028(3) -0.003(2) 0.006(2) -0.001(2)
C31 0.019(2) 0.023(3) 0.031(3) 0.004(2) 0.005(2) -0.002(2)
C32 0.028(3) 0.023(3) 0.031(3) 0.000(2) 0.009(2) 0.000(2)
C33 0.029(3) 0.024(3) 0.033(3) 0.000(2) 0.001(2) 0.001(2)
C34 0.033(3) 0.026(3) 0.035(3) 0.010(2) 0.002(2) 0.008(2)
C35 0.031(3) 0.024(3) 0.038(3) 0.004(2) 0.009(2) 0.002(2)
C36 0.025(2) 0.021(3) 0.030(3) 0.001(2) 0.004(2) 0.000(2)
C37 0.020(2) 0.022(3) 0.028(3) 0.000(2) 0.000(2) -0.003(2)
C38 0.018(2) 0.027(3) 0.028(3) -0.004(2) 0.004(2) -0.006(2)
C39 0.024(3) 0.020(3) 0.037(3) -0.002(2) 0.004(2) 0.003(2)
C40 0.024(3) 0.032(3) 0.029(3) -0.002(2) 0.002(2) 0.003(2)
C41 0.021(2) 0.034(3) 0.029(3) 0.002(2) 0.009(2) 0.002(2)
C42 0.021(2) 0.025(3) 0.028(3) 0.000(2) -0.001(2) 0.001(2)
C43 0.022(2) 0.018(2) 0.031(3) 0.004(2) 0.007(2) -0.001(2)
C44 0.025(3) 0.019(2) 0.028(3) 0.002(2) 0.005(2) 0.000(2)
C45 0.023(3) 0.026(3) 0.034(3) 0.000(2) 0.010(2) 0.003(2)
C46 0.022(2) 0.031(3) 0.034(3) 0.003(2) 0.005(2) -0.005(2)
C47 0.024(3) 0.029(3) 0.033(3) 0.002(2) 0.008(2) -0.003(2)
C48 0.027(3) 0.018(2) 0.028(3) 0.000(2) 0.008(2) 0.000(2)
C49 0.035(3) 0.027(3) 0.031(3) 0.004(2) 0.011(2) 0.009(2)
C50 0.039(3) 0.031(3) 0.046(3) 0.005(3) 0.020(3) 0.000(2)
C51 0.053(4) 0.031(3) 0.042(3) 0.002(3) 0.027(3) 0.005(3)
C52 0.041(3) 0.043(4) 0.044(3) 0.009(3) 0.020(3) 0.022(3)
C53 0.034(3) 0.052(4) 0.050(4) 0.009(3) 0.013(3) 0.004(3)
C54 0.032(3) 0.038(3) 0.052(4) 0.000(3) 0.016(3) 0.007(3)
C55 0.028(3) 0.046(3) 0.042(3) 0.004(3) 0.016(2) -0.005(3)
C56 0.039(4) 0.055(4) 0.128(6) -0.036(4) 0.023(4) -0.014(3)
C57 0.050(4) 0.055(4) 0.162(8) -0.019(5) 0.052(5) 0.004(4)
C58 0.024(3) 0.099(6) 0.071(5) 0.024(4) 0.009(3) -0.004(4)
C59 0.038(4) 0.197(10) 0.067(5) -0.053(5) 0.014(3) -0.035(5)
C60 0.039(4) 0.131(7) 0.061(4) -0.037(4) 0.021(3) -0.022(4)
C61 0.031(3) 0.043(3) 0.027(3) 0.006(2) 0.000(2) -0.005(3)
C62 0.038(3) 0.051(4) 0.039(3) 0.013(3) -0.002(3) -0.013(3)
C63 0.039(3) 0.061(4) 0.042(4) 0.013(3) -0.007(3) -0.020(3)
C64 0.027(3) 0.094(5) 0.046(4) 0.022(4) 0.001(3) -0.004(3)
C65 0.034(3) 0.066(4) 0.043(4) 0.005(3) 0.004(3) 0.003(3)
C66 0.035(3) 0.052(4) 0.040(3) -0.003(3) 0.004(2) -0.002(3)
C67 0.033(3) 0.031(3) 0.038(3) 0.002(3) 0.000(2) 0.005(2)
C68 0.045(3) 0.040(3) 0.039(3) 0.007(3) 0.008(3) 0.005(3)
C69 0.063(4) 0.049(4) 0.043(4) 0.009(3) 0.000(3) 0.007(3)
C70 0.064(4) 0.033(3) 0.058(4) 0.004(3) -0.014(3) 0.020(3)
C71 0.049(3) 0.033(3) 0.050(4) -0.007(3) 0.003(3) 0.010(3)
C72 0.041(3) 0.034(3) 0.037(3) 0.003(3) 0.001(2) 0.007(3)
C73 0.035(3) 0.039(3) 0.040(3) 0.005(3) 0.007(2) 0.015(3)
C74 0.037(3) 0.052(4) 0.057(4) -0.009(3) -0.005(3) 0.012(3)
C75 0.037(3) 0.070(5) 0.068(4) -0.011(4) -0.002(3) 0.017(3)
C76 0.049(4) 0.074(5) 0.060(4) 0.005(4) 0.003(3) 0.037(4)
C77 0.067(4) 0.046(4) 0.054(4) 0.007(3) 0.009(3) 0.029(3)
C78 0.049(3) 0.036(3) 0.051(4) -0.007(3) -0.003(3) 0.015(3)
C79 0.036(3) 0.024(3) 0.027(3) 0.002(2) 0.012(2) 0.007(2)
C80 0.037(3) 0.039(3) 0.046(3) 0.002(3) 0.020(3) 0.003(3)
C81 0.073(4) 0.030(3) 0.052(4) -0.007(3) 0.029(3) 0.004(3)
C82 0.050(4) 0.050(4) 0.052(4) 0.006(3) 0.023(3) 0.022(3)
C83 0.035(3) 0.043(4) 0.059(4) 0.008(3) 0.016(3) 0.009(3)
C84 0.032(3) 0.035(3) 0.047(3) -0.001(3) 0.005(2) 0.007(2)
C85 0.028(3) 0.031(3) 0.029(3) 0.004(2) 0.009(2) -0.003(2)
C86 0.030(3) 0.037(3) 0.043(3) -0.003(3) 0.001(2) -0.002(2)
C87 0.033(3) 0.042(3) 0.044(3) -0.004(3) 0.008(2) 0.011(3)
C88 0.022(3) 0.065(4) 0.041(3) 0.002(3) 0.003(2) -0.001(3)
C89 0.029(3) 0.065(4) 0.036(3) -0.004(3) 0.001(2) -0.017(3)
C90 0.035(3) 0.039(3) 0.039(3) -0.008(3) 0.013(2) 0.002(2)
C91 0.040(3) 0.030(3) 0.032(3) 0.004(2) -0.003(2) -0.003(2)
C92 0.037(3) 0.050(4) 0.047(4) -0.002(3) 0.000(3) -0.007(3)
C93 0.040(4) 0.062(4) 0.070(5) 0.006(4) -0.010(3) -0.012(3)
C94 0.054(4) 0.046(4) 0.067(5) -0.001(3) -0.026(3) -0.013(3)
C95 0.072(4) 0.053(4) 0.031(3) -0.001(3) -0.012(3) -0.012(3)
C96 0.052(4) 0.048(4) 0.045(4) 0.002(3) -0.005(3) -0.018(3)

loop_
_atom_type_symbol
_atom_type_description
_atom_type_scat_dispersion_real
_atom_type_scat_dispersion_imag
_atom_type_scat_source
C C 0.0033 0.0016 'International Tables Vol C Tables 4.2.6.8 and 6.1.1.4'
H H 0.0000 0.0000 'International Tables Vol C Tables 4.2.6.8 and 6.1.1.4'
O O 0.0106 0.0060 'International Tables Vol C Tables 4.2.6.8 and 6.1.1.4'
S S 0.1246 0.1234 'International Tables Vol C Tables 4.2.6.8 and 6.1.1.4'
Mn Mn 0.3368 0.7283 'International Tables Vol C Tables 4.2.6.8 and 6.1.1.4'

loop_
_geom_angle_atom_site_label_1
_geom_angle_atom_site_label_2
_geom_angle_atom_site_label_3
_geom_angle
_geom_angle_site_symmetry_1
_geom_angle_site_symmetry_3
_geom_angle_publ_flag
O1 Mn1 O8 146.13(12) . . ?
O1 Mn1 O4 90.43(12) . . ?
O8 Mn1 O4 72.89(11) . . ?
O1 Mn1 O5 72.48(11) . . ?
O8 Mn1 O5 91.18(11) . . ?
O4 Mn1 O5 121.72(11) . . ?
O1 Mn1 S8 124.63(9) . . ?
O8 Mn1 S8 77.70(8) . . ?
O4 Mn1 S8 144.81(9) . . ?
O5 Mn1 S8 77.18(8) . . ?
O1 Mn1 S4 77.26(8) . . ?
O8 Mn1 S4 125.32(9) . . ?
O4 Mn1 S4 78.15(8) . . ?
O5 Mn1 S4 143.29(9) . . ?
S8 Mn1 S4 104.53(4) . . ?
O1 Mn2 O6 145.11(12) . . ?
O1 Mn2 O2 92.37(12) . . ?
O6 Mn2 O2 71.51(11) . . ?
O1 Mn2 O5 72.67(11) . . ?
O6 Mn2 O5 89.81(11) . . ?
O2 Mn2 O5 122.41(11) . . ?
O1 Mn2 S5 125.50(9) . . ?
O6 Mn2 S5 76.28(8) . . ?
O2 Mn2 S5 142.12(9) . . ?
O5 Mn2 S5 76.10(8) . . ?
O1 Mn2 S1 75.44(8) . . ?
O6 Mn2 S1 127.05(9) . . ?
O2 Mn2 S1 76.54(8) . . ?
O5 Mn2 S1 143.14(9) . . ?
S5 Mn2 S1 109.17(4) . . ?
O6 Mn3 O3 145.38(12) . . ?
O6 Mn3 O7 91.70(11) . . ?
O3 Mn3 O7 72.29(11) . . ?
O6 Mn3 O2 70.84(11) . . ?
O3 Mn3 O2 92.01(12) . . ?
O7 Mn3 O2 122.99(11) . . ?
O6 Mn3 S2 124.39(9) . . ?
O3 Mn3 S2 76.39(8) . . ?
O7 Mn3 S2 143.91(9) . . ?
O2 Mn3 S2 75.01(8) . . ?
O6 Mn3 S6 75.54(8) . . ?
O3 Mn3 S6 126.79(9) . . ?
O7 Mn3 S6 76.08(8) . . ?
O2 Mn3 S6 141.20(9) . . ?
S2 Mn3 S6 110.42(4) . . ?
O8 Mn4 O3 146.57(12) . . ?
O8 Mn4 O7 92.58(11) . . ?
O3 Mn4 O7 72.20(11) . . ?
O8 Mn4 O4 72.64(11) . . ?
O3 Mn4 O4 90.27(11) . . ?
O7 Mn4 O4 122.36(11) . . ?
O8 Mn4 S3 124.49(9) . . ?
O3 Mn4 S3 75.35(8) . . ?
O7 Mn4 S3 142.93(9) . . ?
O4 Mn4 S3 74.68(8) . . ?
O8 Mn4 S7 74.05(8) . . ?
O3 Mn4 S7 126.97(9) . . ?
O7 Mn4 S7 75.16(8) . . ?
O4 Mn4 S7 142.74(8) . . ?
S3 Mn4 S7 112.34(4) . . ?
C6 S1 C8 102.5(2) . . ?
C6 S1 Mn2 95.62(15) . . ?
C8 S1 Mn2 94.21(15) . . ?
C12 S2 C14 99.5(2) . . ?
C12 S2 Mn3 96.79(15) . . ?
C14 S2 Mn3 95.20(15) . . ?
C20 S3 C18 103.1(2) . . ?
C20 S3 Mn4 94.51(15) . . ?
C18 S3 Mn4 95.14(16) . . ?
C24 S4 C2 103.7(2) . . ?
C24 S4 Mn1 94.05(15) . . ?
C2 S4 Mn1 95.46(14) . . ?
C30 S5 C32 102.1(2) . . ?
C30 S5 Mn2 93.80(15) . . ?
C32 S5 Mn2 94.92(15) . . ?
C36 S6 C38 101.1(2) . . ?
C36 S6 Mn3 95.65(15) . . ?
C38 S6 Mn3 94.50(15) . . ?
C42 S7 C44 102.4(2) . . ?
C42 S7 Mn4 94.04(15) . . ?
C44 S7 Mn4 95.36(14) . . ?
C26 S8 C48 101.9(2) . . ?
C26 S8 Mn1 94.63(15) . . ?
C48 S8 Mn1 95.36(15) . . ?
C1 O1 Mn1 126.4(3) . . ?
C1 O1 Mn2 128.4(3) . . ?
Mn1 O1 Mn2 103.88(12) . . ?
C7 O2 Mn2 124.6(3) . . ?
C7 O2 Mn3 125.9(3) . . ?
Mn2 O2 Mn3 100.87(12) . . ?
C13 O3 Mn3 126.8(3) . . ?
C13 O3 Mn4 127.2(3) . . ?
Mn3 O3 Mn4 102.68(12) . . ?
C19 O4 Mn1 121.2(3) . . ?
C19 O4 Mn4 122.7(3) . . ?
Mn1 O4 Mn4 98.98(12) . . ?
C25 O5 Mn2 120.3(3) . . ?
C25 O5 Mn1 119.1(3) . . ?
Mn2 O5 Mn1 99.06(11) . . ?
C31 O6 Mn3 127.0(3) . . ?
C31 O6 Mn2 125.7(3) . . ?
Mn3 O6 Mn2 102.78(12) . . ?
C37 O7 Mn4 123.6(3) . . ?
C37 O7 Mn3 123.3(3) . . ?
Mn4 O7 Mn3 99.95(11) . . ?
C43 O8 Mn4 128.9(3) . . ?
C43 O8 Mn1 124.1(3) . . ?
Mn4 O8 Mn1 102.21(12) . . ?
O1 C1 C6 121.5(4) . . ?
O1 C1 C2 121.3(4) . . ?
C6 C1 C2 117.1(4) . . ?
C3 C2 C1 120.4(4) . . ?
C3 C2 S4 120.5(3) . . ?
C1 C2 S4 119.1(3) . . ?
C2 C3 C4 122.5(4) . . ?
C5 C4 C3 117.4(4) . . ?
C5 C4 C49 122.3(4) . . ?
C3 C4 C49 120.2(4) . . ?
C4 C5 C6 121.5(4) . . ?
C5 C6 C1 120.8(4) . . ?
C5 C6 S1 120.6(3) . . ?
C1 C6 S1 118.6(3) . . ?
O2 C7 C12 121.8(4) . . ?
O2 C7 C8 122.3(4) . . ?
C12 C7 C8 115.8(4) . . ?
C9 C8 C7 120.5(4) . . ?
C9 C8 S1 119.8(3) . . ?
C7 C8 S1 119.6(3) . . ?
C10 C9 C8 122.2(4) . . ?
C11 C10 C9 117.1(4) . . ?
C11 C10 C55 121.2(5) . . ?
C9 C10 C55 121.7(5) . . ?
C12 C11 C10 121.7(4) . . ?
C11 C12 C7 121.9(4) . . ?
C11 C12 S2 119.8(4) . . ?
C7 C12 S2 118.3(3) . . ?
O3 C13 C18 122.5(4) . . ?
O3 C13 C14 120.6(4) . . ?
C18 C13 C14 116.9(4) . . ?
C15 C14 C13 121.2(4) . . ?
C15 C14 S2 118.9(3) . . ?
C13 C14 S2 119.8(3) . . ?
C14 C15 C16 121.9(4) . . ?
C17 C16 C15 116.9(4) . . ?
C17 C16 C61 123.3(4) . . ?
C15 C16 C61 119.6(4) . . ?
C18 C17 C16 121.5(4) . . ?
C17 C18 C13 121.5(4) . . ?
C17 C18 S3 119.7(4) . . ?
C13 C18 S3 118.7(3) . . ?
O4 C19 C20 122.1(4) . . ?
O4 C19 C24 120.9(4) . . ?
C20 C19 C24 117.0(4) . . ?
C19 C20 C21 121.6(4) . . ?
C19 C20 S3 119.3(3) . . ?
C21 C20 S3 118.9(4) . . ?
C22 C21 C20 121.1(4) . . ?
C23 C22 C21 117.8(4) . . ?
C23 C22 C67 121.5(4) . . ?
C21 C22 C67 120.6(4) . . ?
C22 C23 C24 122.7(4) . . ?
C23 C24 C19 119.8(4) . . ?
C23 C24 S4 119.6(3) . . ?
C19 C24 S4 120.5(3) . . ?
O5 C25 C26 122.2(4) . . ?
O5 C25 C30 122.0(4) . . ?
C26 C25 C30 115.8(4) . . ?
C27 C26 C25 121.6(4) . . ?
C27 C26 S8 118.6(3) . . ?
C25 C26 S8 119.6(3) . . ?
C28 C27 C26 121.8(4) . . ?
C27 C28 C29 117.4(4) . . ?
C27 C28 C91 121.5(4) . . ?
C29 C28 C91 121.1(4) . . ?
C30 C29 C28 121.4(4) . . ?
C29 C30 C25 121.9(4) . . ?
C29 C30 S5 119.1(3) . . ?
C25 C30 S5 119.0(3) . . ?
O6 C31 C32 121.9(4) . . ?
O6 C31 C36 121.1(4) . . ?
C32 C31 C36 117.0(4) . . ?
C33 C32 C31 122.1(4) . . ?
C33 C32 S5 118.8(4) . . ?
C31 C32 S5 119.1(3) . . ?
C32 C33 C34 120.6(4) . . ?
C35 C34 C33 117.7(4) . . ?
C35 C34 C73 123.4(4) . . ?
C33 C34 C73 118.8(4) . . ?
C34 C35 C36 122.1(4) . . ?
C35 C36 C31 120.4(4) . . ?
C35 C36 S6 120.9(4) . . ?
C31 C36 S6 118.7(3) . . ?
O7 C37 C42 122.6(4) . . ?
O7 C37 C38 122.0(4) . . ?
C42 C37 C38 115.4(4) . . ?
C39 C38 C37 121.7(4) . . ?
C39 C38 S6 118.9(3) . . ?
C37 C38 S6 119.4(3) . . ?
C38 C39 C40 122.1(4) . . ?
C39 C40 C41 117.2(4) . . ?
C39 C40 C79 121.8(4) . . ?
C41 C40 C79 121.0(4) . . ?
C42 C41 C40 121.2(4) . . ?
C41 C42 C37 122.2(4) . . ?
C41 C42 S7 118.3(3) . . ?
C37 C42 S7 119.4(3) . . ?
O8 C43 C44 122.4(4) . . ?
O8 C43 C48 121.4(4) . . ?
C44 C43 C48 116.2(4) . . ?
C43 C44 C45 121.6(4) . . ?
C43 C44 S7 117.6(3) . . ?
C45 C44 S7 120.8(3) . . ?
C46 C45 C44 121.6(4) . . ?
C45 C46 C47 117.0(4) . . ?
C45 C46 C85 123.5(4) . . ?
C47 C46 C85 119.5(4) . . ?
C48 C47 C46 121.3(4) . . ?
C47 C48 C43 122.1(4) . . ?
C47 C48 S8 118.4(3) . . ?
C43 C48 S8 119.5(3) . . ?
C54 C49 C50 118.5(4) . . ?
C54 C49 C4 120.7(4) . . ?
C50 C49 C4 120.8(4) . . ?
C49 C50 C51 120.5(5) . . ?
C52 C51 C50 120.1(5) . . ?
C51 C52 C53 120.3(5) . . ?
C52 C53 C54 120.1(5) . . ?
C53 C54 C49 120.4(5) . . ?
C56 C55 C60 117.4(5) . . ?
C56 C55 C10 122.4(5) . . ?
C60 C55 C10 120.3(5) . . ?
C55 C56 C57 122.3(6) . . ?
C58 C57 C56 121.0(6) . . ?
C57 C58 C59 118.8(6) . . ?
C60 C59 C58 119.8(7) . . ?
C59 C60 C55 120.2(7) . . ?
C66 C61 C62 119.0(5) . . ?
C66 C61 C16 120.8(5) . . ?
C62 C61 C16 120.1(5) . . ?
C61 C62 C63 120.0(5) . . ?
C64 C63 C62 119.9(5) . . ?
C63 C64 C65 121.3(5) . . ?
C64 C65 C66 119.0(6) . . ?
C61 C66 C65 120.8(5) . . ?
C68 C67 C72 118.1(5) . . ?
C68 C67 C22 122.1(4) . . ?
C72 C67 C22 119.8(4) . . ?
C69 C68 C67 121.5(5) . . ?
C68 C69 C70 119.7(5) . . ?
C69 C70 C71 120.3(5) . . ?
C72 C71 C70 118.7(5) . . ?
C71 C72 C67 121.7(5) . . ?
C74 C73 C78 118.7(5) . . ?
C74 C73 C34 120.8(5) . . ?
C78 C73 C34 120.4(5) . . ?
C73 C74 C75 120.6(5) . . ?
C76 C75 C74 119.8(6) . . ?
C75 C76 C77 120.5(6) . . ?
C78 C77 C76 119.4(6) . . ?
C77 C78 C73 121.0(6) . . ?
C84 C79 C80 118.5(4) . . ?
C84 C79 C40 121.4(4) . . ?
C80 C79 C40 120.1(4) . . ?
C79 C80 C81 120.4(5) . . ?
C82 C81 C80 120.2(5) . . ?
C83 C82 C81 119.9(5) . . ?
C82 C83 C84 120.3(5) . . ?
C79 C84 C83 120.6(5) . . ?
C86 C85 C90 117.6(4) . . ?
C86 C85 C46 122.5(4) . . ?
C90 C85 C46 119.9(4) . . ?
C85 C86 C87 121.3(5) . . ?
C88 C87 C86 120.0(5) . . ?
C87 C88 C89 120.6(5) . . ?
C90 C89 C88 119.2(5) . . ?
C89 C90 C85 121.2(5) . . ?
C96 C91 C92 118.3(5) . . ?
C96 C91 C28 120.9(5) . . ?
C92 C91 C28 120.7(5) . . ?
C93 C92 C91 120.5(5) . . ?
C92 C93 C94 120.7(6) . . ?
C95 C94 C93 118.5(5) . . ?
C96 C95 C94 121.4(6) . . ?
C95 C96 C91 120.6(6) . . ?

loop_
_geom_bond_atom_site_label_1
_geom_bond_atom_site_label_2
_geom_bond_distance
_geom_bond_site_symmetry_2
_geom_bond_publ_flag
Mn1 O1 2.103(3) . ?
Mn1 O8 2.124(3) . ?
Mn1 O4 2.142(3) . ?
Mn1 O5 2.181(3) . ?
Mn1 S8 2.6245(13) . ?
Mn1 S4 2.6527(13) . ?
Mn2 O1 2.103(3) . ?
Mn2 O6 2.124(3) . ?
Mn2 O2 2.130(3) . ?
Mn2 O5 2.172(3) . ?
Mn2 S5 2.6735(13) . ?
Mn2 S1 2.7188(13) . ?
Mn3 O6 2.119(3) . ?
Mn3 O3 2.119(3) . ?
Mn3 O7 2.163(3) . ?
Mn3 O2 2.170(3) . ?
Mn3 S2 2.6858(13) . ?
Mn3 S6 2.7021(13) . ?
Mn4 O8 2.098(3) . ?
Mn4 O3 2.123(3) . ?
Mn4 O7 2.163(3) . ?
Mn4 O4 2.179(3) . ?
Mn4 S3 2.7343(13) . ?
Mn4 S7 2.7593(13) . ?
S1 C6 1.783(4) . ?
S1 C8 1.786(5) . ?
S2 C12 1.788(5) . ?
S2 C14 1.792(5) . ?
S3 C20 1.793(5) . ?
S3 C18 1.799(5) . ?
S4 C24 1.777(4) . ?
S4 C2 1.790(4) . ?
S5 C30 1.789(4) . ?
S5 C32 1.793(4) . ?
S6 C36 1.778(5) . ?
S6 C38 1.790(4) . ?
S7 C42 1.788(4) . ?
S7 C44 1.791(5) . ?
S8 C26 1.779(5) . ?
S8 C48 1.783(4) . ?
O1 C1 1.314(5) . ?
O2 C7 1.307(5) . ?
O3 C13 1.322(5) . ?
O4 C19 1.329(5) . ?
O5 C25 1.312(5) . ?
O6 C31 1.309(5) . ?
O7 C37 1.316(5) . ?
O8 C43 1.311(5) . ?
C1 C6 1.412(6) . ?
C1 C2 1.412(6) . ?
C2 C3 1.375(6) . ?
C3 C4 1.391(6) . ?
C4 C5 1.385(6) . ?
C4 C49 1.477(6) . ?
C5 C6 1.391(6) . ?
C7 C12 1.410(6) . ?
C7 C8 1.415(6) . ?
C8 C9 1.389(6) . ?
C9 C10 1.387(6) . ?
C10 C11 1.386(6) . ?
C10 C55 1.481(6) . ?
C11 C12 1.375(6) . ?
C13 C18 1.395(6) . ?
C13 C14 1.406(6) . ?
C14 C15 1.376(6) . ?
C15 C16 1.397(6) . ?
C16 C17 1.393(6) . ?
C16 C61 1.472(6) . ?
C17 C18 1.385(6) . ?
C19 C20 1.392(6) . ?
C19 C24 1.434(6) . ?
C20 C21 1.393(6) . ?
C21 C22 1.391(6) . ?
C22 C23 1.378(6) . ?
C22 C67 1.490(6) . ?
C23 C24 1.383(6) . ?
C25 C26 1.405(6) . ?
C25 C30 1.414(6) . ?
C26 C27 1.391(6) . ?
C27 C28 1.383(6) . ?
C28 C29 1.394(6) . ?
C28 C91 1.486(6) . ?
C29 C30 1.385(6) . ?
C31 C32 1.396(6) . ?
C31 C36 1.424(6) . ?
C32 C33 1.392(6) . ?
C33 C34 1.408(6) . ?
C34 C35 1.389(6) . ?
C34 C73 1.495(6) . ?
C35 C36 1.391(6) . ?
C37 C42 1.415(6) . ?
C37 C38 1.419(6) . ?
C38 C39 1.375(6) . ?
C39 C40 1.394(6) . ?
C40 C41 1.396(6) . ?
C40 C79 1.500(6) . ?
C41 C42 1.384(6) . ?
C43 C44 1.401(6) . ?
C43 C48 1.411(6) . ?
C44 C45 1.404(6) . ?
C45 C46 1.395(6) . ?
C46 C47 1.404(6) . ?
C46 C85 1.485(6) . ?
C47 C48 1.390(6) . ?
C49 C54 1.384(6) . ?
C49 C50 1.386(6) . ?
C50 C51 1.390(6) . ?
C51 C52 1.354(7) . ?
C52 C53 1.377(7) . ?
C53 C54 1.380(6) . ?
C55 C56 1.340(7) . ?
C55 C60 1.402(8) . ?
C56 C57 1.384(8) . ?
C57 C58 1.320(8) . ?
C58 C59 1.405(9) . ?
C59 C60 1.376(8) . ?
C61 C66 1.384(7) . ?
C61 C62 1.390(7) . ?
C62 C63 1.400(7) . ?
C63 C64 1.357(8) . ?
C64 C65 1.382(8) . ?
C65 C66 1.391(7) . ?
C67 C68 1.382(6) . ?
C67 C72 1.389(6) . ?
C68 C69 1.368(7) . ?
C69 C70 1.386(8) . ?
C70 C71 1.390(7) . ?
C71 C72 1.380(7) . ?
C73 C74 1.381(7) . ?
C73 C78 1.389(7) . ?
C74 C75 1.388(7) . ?
C75 C76 1.368(8) . ?
C76 C77 1.386(8) . ?
C77 C78 1.377(7) . ?
C79 C84 1.376(6) . ?
C79 C80 1.379(6) . ?
C80 C81 1.387(7) . ?
C81 C82 1.370(7) . ?
C82 C83 1.354(7) . ?
C83 C84 1.390(6) . ?
C85 C86 1.386(6) . ?
C85 C90 1.404(6) . ?
C86 C87 1.390(6) . ?
C87 C88 1.350(7) . ?
C88 C89 1.399(7) . ?
C89 C90 1.375(6) . ?
C91 C96 1.377(7) . ?
C91 C92 1.401(7) . ?
C92 C93 1.374(7) . ?
C93 C94 1.382(8) . ?
C94 C95 1.377(8) . ?
C95 C96 1.371(7) . ?
